data_7043268
loop_
_publ_author_name
'Guo, Qianqian'
'Englert, Ulli'

_publ_section_title
;
 Neutral mixed-metal coordination polymers based on a ditopic
 acetylacetonate, Mg(II) and Ag(I): syntheses, characterization and
 solvent-dependent topologies
;
_journal_name_full 'Dalton Trans.'
_journal_paper_doi 10.1039/C7DT01283G
_journal_year 2017
_chemical_formula_moiety 'C18 H18 Ag Mg N3 O6, C H2 Cl2'
_chemical_formula_sum 'C19 H20 Ag Cl2 Mg N3 O6'
_chemical_formula_weight 589.46
_chemical_name_systematic
;
 ?
;
_space_group_crystal_system monoclinic
_space_group_IT_number 14
_space_group_name_Hall '-P 2ybc'
_space_group_name_H-M_alt 'P 1 21/c 1'
_symmetry_space_group_name_Hall '-P 2ybc'
_symmetry_space_group_name_H-M 'P 1 21/c 1'
_atom_sites_solution_hydrogens geom
_audit_creation_method SHELXL-2013
_audit_update_record
;
2017-04-03 deposited with the CCDC.
2017-06-06 downloaded from the CCDC.
;
_cell_angle_alpha 90
_cell_angle_beta 97.172(2)
_cell_angle_gamma 90
_cell_formula_units_Z 4
_cell_length_a 7.5530(8)
_cell_length_b 20.872(2)
_cell_length_c 15.1614(17)
_cell_measurement_reflns_used 2798
_cell_measurement_temperature 100(2)
_cell_measurement_theta_max 23.84
_cell_measurement_theta_min 2.38
_cell_volume 2371.4(4)
_computing_cell_refinement 'SAINT (Bruker, 2009)'
_computing_data_collection 'SMART (Bruker, 2002)'
_computing_data_reduction 'SAINT (Bruker, 2009)'
_computing_molecular_graphics 'PLATON (Spek, 2009)'
_computing_publication_material 'SHELXL-2013 (Sheldrick, 2013)'
_computing_structure_refinement 'SHELXL-2013 (Sheldrick, 2013)'
_computing_structure_solution 'SHELXS97 (Sheldrick, 2008)'
_diffrn_ambient_temperature 100(2)
_diffrn_measured_fraction_theta_full 1.000
_diffrn_measured_fraction_theta_max 0.998
_diffrn_measurement_device_type 'CCD area detector'
_diffrn_measurement_method 'omega scans'
_diffrn_radiation_type MoK\a
_diffrn_radiation_wavelength 0.71073
_diffrn_reflns_av_R_equivalents 0.0683
_diffrn_reflns_av_unetI/netI 0.0617
_diffrn_reflns_Laue_measured_fraction_full 1.000
_diffrn_reflns_Laue_measured_fraction_max 0.998
_diffrn_reflns_limit_h_max 9
_diffrn_reflns_limit_h_min -9
_diffrn_reflns_limit_k_max 25
_diffrn_reflns_limit_k_min -25
_diffrn_reflns_limit_l_max 18
_diffrn_reflns_limit_l_min -17
_diffrn_reflns_number 20496
_diffrn_reflns_point_group_measured_fraction_full 1.000
_diffrn_reflns_point_group_measured_fraction_max 0.998
_diffrn_reflns_theta_full 25.242
_diffrn_reflns_theta_max 25.854
_diffrn_reflns_theta_min 2.375
_diffrn_source microsource
_exptl_absorpt_coefficient_mu 1.141
_exptl_absorpt_correction_T_max 0.7453
_exptl_absorpt_correction_T_min 0.5602
_exptl_absorpt_correction_type multi-scan
_exptl_absorpt_process_details SADABS
_exptl_crystal_colour colourless
_exptl_crystal_density_diffrn 1.651
_exptl_crystal_description rod
_exptl_crystal_F_000 1184
_exptl_crystal_size_max 0.250
_exptl_crystal_size_mid 0.220
_exptl_crystal_size_min 0.200
_refine_diff_density_max 0.488
_refine_diff_density_min -0.572
_refine_diff_density_rms 0.092
_refine_ls_extinction_method none
_refine_ls_goodness_of_fit_ref 1.032
_refine_ls_hydrogen_treatment constr
_refine_ls_matrix_type full
_refine_ls_number_parameters 295
_refine_ls_number_reflns 4586
_refine_ls_number_restraints 0
_refine_ls_restrained_S_all 1.032
_refine_ls_R_factor_all 0.0469
_refine_ls_R_factor_gt 0.0346
_refine_ls_shift/su_max 0.002
_refine_ls_shift/su_mean 0.000
_refine_ls_structure_factor_coef Fsqd
_refine_ls_weighting_details 'w=1/[\s^2^(Fo^2^)+(0.0171P)^2^+2.1623P] where P=(Fo^2^+2Fc^2^)/3'
_refine_ls_weighting_scheme calc
_refine_ls_wR_factor_gt 0.0797
_refine_ls_wR_factor_ref 0.0848
_reflns_Friedel_coverage 0.000
_reflns_number_gt 3788
_reflns_number_total 4586
_reflns_threshold_expression 'I > 2\s(I)'
_cod_data_source_file c7dt01283g2.cif
_cod_data_source_block 2a
_cod_original_cell_volume 2371.5(4)
_cod_database_code 7043268
_shelx_space_group_comment
;
The symmetry employed for this shelxl refinement is uniquely defined
by the following loop, which should always be used as a source of
symmetry information in preference to the above space-group names.
They are only intended as comments.
;
_shelx_estimated_absorpt_t_min 0.763
_shelx_estimated_absorpt_t_max 0.804
_shelxl_version_number 2013-4

loop_
_space_group_symop_operation_xyz
'x, y, z'
'-x, y+1/2, -z+1/2'
'-x, -y, -z'
'x, -y-1/2, z-1/2'

loop_
_atom_site_label
_atom_site_type_symbol
_atom_site_fract_x
_atom_site_fract_y
_atom_site_fract_z
_atom_site_U_iso_or_equiv
_atom_site_adp_type
_atom_site_occupancy
_atom_site_site_symmetry_order
_atom_site_calc_flag
_atom_site_refinement_flags_posn
_atom_site_refinement_flags_adp
Mg1 Mg 0.53586(14) 0.69433(5) 0.50154(7) 0.0129(2) Uani 1 1 d . .
O1 O 0.5921(3) 0.78909(10) 0.48103(15) 0.0178(5) Uani 1 1 d . .
O2 O 0.2860(3) 0.72707(10) 0.51705(14) 0.0169(5) Uani 1 1 d . .
O3 O 0.6325(3) 0.70656(10) 0.63273(14) 0.0176(5) Uani 1 1 d . .
O4 O 0.4601(3) 0.60529(10) 0.54145(14) 0.0171(5) Uani 1 1 d . .
O5 O 0.7785(3) 0.65805(11) 0.47770(15) 0.0191(5) Uani 1 1 d . .
O6 O 0.4622(3) 0.67551(11) 0.36959(14) 0.0187(5) Uani 1 1 d . .
C1 C 0.5875(5) 0.90244(16) 0.4734(3) 0.0250(8) Uani 1 1 d . .
H1A H 0.7140 0.8960 0.4676 0.038 Uiso 1 1 calc R U
H1B H 0.5763 0.9284 0.5263 0.038 Uiso 1 1 calc R U
H1C H 0.5294 0.9246 0.4206 0.038 Uiso 1 1 calc R U
C2 C 0.4996(4) 0.83859(15) 0.4822(2) 0.0158(7) Uani 1 1 d . .
C3 C 0.3141(4) 0.83796(15) 0.4924(2) 0.0140(7) Uani 1 1 d . .
C4 C 0.2167(4) 0.78156(15) 0.5118(2) 0.0153(7) Uani 1 1 d . .
C5 C 0.0253(4) 0.78860(16) 0.5275(3) 0.0233(8) Uani 1 1 d . .
H5A H -0.0231 0.7465 0.5401 0.035 Uiso 1 1 calc R U
H5B H -0.0439 0.8067 0.4744 0.035 Uiso 1 1 calc R U
H5C H 0.0181 0.8171 0.5782 0.035 Uiso 1 1 calc R U
C6 C 0.2194(4) 0.89644(16) 0.4849(2) 0.0163(7) Uani 1 1 d . .
C7 C 0.7654(5) 0.69006(17) 0.7802(2) 0.0228(8) Uani 1 1 d . .
H7A H 0.8280 0.7301 0.7709 0.034 Uiso 1 1 calc R U
H7B H 0.8515 0.6578 0.8055 0.034 Uiso 1 1 calc R U
H7C H 0.6770 0.6976 0.8212 0.034 Uiso 1 1 calc R U
C8 C 0.6729(4) 0.66645(16) 0.6930(2) 0.0171(7) Uani 1 1 d . .
C9 C 0.6313(4) 0.59955(15) 0.6826(2) 0.0173(7) Uani 1 1 d . .
C10 C 0.5208(4) 0.57318(16) 0.6077(2) 0.0174(7) Uani 1 1 d . .
C11 C 0.4724(5) 0.50285(17) 0.6103(2) 0.0261(8) Uani 1 1 d . .
H11A H 0.3702 0.4942 0.5655 0.039 Uiso 1 1 calc R U
H11B H 0.4412 0.4920 0.6694 0.039 Uiso 1 1 calc R U
H11C H 0.5744 0.4768 0.5979 0.039 Uiso 1 1 calc R U
C12 C 0.6943(5) 0.55689(16) 0.7522(2) 0.0204(7) Uani 1 1 d . .
C13 C 1.0208(5) 0.6087(2) 0.4190(3) 0.0334(10) Uani 1 1 d . .
H13A H 1.1010 0.6395 0.3956 0.050 Uiso 1 1 calc R U
H13B H 1.0214 0.5684 0.3858 0.050 Uiso 1 1 calc R U
H13C H 1.0613 0.6007 0.4820 0.050 Uiso 1 1 calc R U
C14 C 0.8337(4) 0.63567(15) 0.4093(2) 0.0170(7) Uani 1 1 d . .
C15 C 0.7275(4) 0.63433(15) 0.3248(2) 0.0170(7) Uani 1 1 d . .
C16 C 0.5448(5) 0.65298(15) 0.3099(2) 0.0178(7) Uani 1 1 d . .
C17 C 0.4464(5) 0.64561(18) 0.2185(2) 0.0264(8) Uani 1 1 d . .
H17A H 0.3183 0.6516 0.2207 0.040 Uiso 1 1 calc R U
H17B H 0.4676 0.6027 0.1959 0.040 Uiso 1 1 calc R U
H17C H 0.4887 0.6778 0.1790 0.040 Uiso 1 1 calc R U
C18 C 0.8061(5) 0.60854(16) 0.2519(2) 0.0211(7) Uani 1 1 d . .
N1 N 0.1406(4) 0.94390(14) 0.47839(19) 0.0214(6) Uani 1 1 d . .
N2 N 0.7468(4) 0.52184(14) 0.8079(2) 0.0261(7) Uani 1 1 d . .
N3 N 0.8708(4) 0.58813(14) 0.1934(2) 0.0264(7) Uani 1 1 d . .
Ag1 Ag 1.00456(3) 0.51895(2) 0.11387(2) 0.01775(9) Uani 1 1 d . .
C19 C 0.1499(6) 0.65104(19) 0.6785(3) 0.0352(10) Uani 1 1 d . .
H19A H 0.2223 0.6510 0.6284 0.042 Uiso 1 1 calc R U
H19B H 0.0268 0.6640 0.6552 0.042 Uiso 1 1 calc R U
Cl1 Cl 0.14671(17) 0.57271(6) 0.72387(9) 0.0556(3) Uani 1 1 d . .
Cl2 Cl 0.23986(14) 0.70667(6) 0.75960(7) 0.0435(3) Uani 1 1 d . .

loop_
_atom_site_aniso_label
_atom_site_aniso_U_11
_atom_site_aniso_U_22
_atom_site_aniso_U_33
_atom_site_aniso_U_23
_atom_site_aniso_U_13
_atom_site_aniso_U_12
Mg1 0.0136(5) 0.0108(5) 0.0142(5) 0.0005(4) 0.0015(4) 0.0024(4)
O1 0.0158(12) 0.0161(12) 0.0221(12) 0.0047(10) 0.0046(9) 0.0037(10)
O2 0.0169(12) 0.0125(12) 0.0215(12) 0.0010(9) 0.0031(10) 0.0020(9)
O3 0.0201(12) 0.0152(12) 0.0176(12) -0.0004(10) 0.0037(10) 0.0003(10)
O4 0.0205(12) 0.0136(11) 0.0165(12) 0.0001(9) 0.0000(10) -0.0010(9)
O5 0.0165(12) 0.0182(12) 0.0218(13) -0.0072(10) -0.0010(10) 0.0011(10)
O6 0.0193(12) 0.0192(12) 0.0173(12) 0.0018(10) 0.0014(10) 0.0046(10)
C1 0.0232(19) 0.0162(18) 0.037(2) 0.0021(16) 0.0099(16) -0.0003(15)
C2 0.0188(17) 0.0178(17) 0.0103(16) 0.0013(13) 0.0005(13) 0.0018(14)
C3 0.0156(16) 0.0155(16) 0.0108(15) 0.0001(13) 0.0014(13) 0.0043(13)
C4 0.0162(16) 0.0173(17) 0.0117(16) -0.0024(13) -0.0012(13) 0.0013(14)
C5 0.0113(16) 0.0193(18) 0.040(2) -0.0030(16) 0.0047(15) 0.0012(14)
C6 0.0172(16) 0.0223(19) 0.0100(16) -0.0010(13) 0.0045(13) 0.0007(14)
C7 0.028(2) 0.0206(18) 0.0193(18) -0.0026(15) 0.0021(15) 0.0015(15)
C8 0.0141(16) 0.0179(17) 0.0197(18) -0.0025(14) 0.0035(13) 0.0026(13)
C9 0.0220(17) 0.0144(17) 0.0162(17) 0.0011(13) 0.0048(14) 0.0050(14)
C10 0.0186(17) 0.0161(17) 0.0180(17) -0.0004(14) 0.0045(14) 0.0022(14)
C11 0.038(2) 0.0150(17) 0.024(2) 0.0013(15) -0.0014(17) -0.0043(16)
C12 0.0233(18) 0.0155(17) 0.0221(18) -0.0032(15) 0.0018(15) 0.0024(14)
C13 0.0192(19) 0.043(2) 0.037(2) -0.0168(19) -0.0010(16) 0.0070(17)
C14 0.0165(16) 0.0114(16) 0.0238(18) -0.0078(14) 0.0054(14) -0.0002(13)
C15 0.0222(18) 0.0104(16) 0.0193(17) -0.0016(13) 0.0060(14) -0.0006(13)
C16 0.0259(18) 0.0129(16) 0.0140(17) 0.0016(13) 0.0008(14) -0.0010(14)
C17 0.030(2) 0.034(2) 0.0137(17) -0.0001(15) -0.0015(15) 0.0079(17)
C18 0.0228(18) 0.0160(17) 0.0251(19) 0.0004(15) 0.0050(15) -0.0004(14)
N1 0.0235(16) 0.0193(16) 0.0226(16) 0.0016(12) 0.0076(13) 0.0064(13)
N2 0.0343(18) 0.0199(16) 0.0226(16) 0.0014(14) -0.0023(14) 0.0039(14)
N3 0.0304(17) 0.0239(17) 0.0257(17) -0.0020(14) 0.0072(14) 0.0032(14)
Ag1 0.02140(14) 0.01539(14) 0.01667(14) -0.00187(10) 0.00319(10) 0.00036(11)
C19 0.035(2) 0.037(2) 0.036(2) 0.0062(19) 0.0139(19) 0.0004(19)
Cl1 0.0560(7) 0.0421(7) 0.0758(9) 0.0203(6) 0.0366(7) 0.0032(6)
Cl2 0.0364(6) 0.0585(7) 0.0362(6) -0.0041(5) 0.0064(5) -0.0062(5)

loop_
_atom_type_symbol
_atom_type_description
_atom_type_scat_dispersion_real
_atom_type_scat_dispersion_imag
_atom_type_scat_source
C C 0.0033 0.0016 'International Tables Vol C Tables 4.2.6.8 and 6.1.1.4'
H H 0.0000 0.0000 'International Tables Vol C Tables 4.2.6.8 and 6.1.1.4'
N N 0.0061 0.0033 'International Tables Vol C Tables 4.2.6.8 and 6.1.1.4'
O O 0.0106 0.0060 'International Tables Vol C Tables 4.2.6.8 and 6.1.1.4'
Cl Cl 0.1484 0.1585 'International Tables Vol C Tables 4.2.6.8 and 6.1.1.4'
Mg Mg 0.0486 0.0363 'International Tables Vol C Tables 4.2.6.8 and 6.1.1.4'
Ag Ag -0.8971 1.1015 'International Tables Vol C Tables 4.2.6.8 and 6.1.1.4'

loop_
_geom_angle_atom_site_label_1
_geom_angle_atom_site_label_2
_geom_angle_atom_site_label_3
_geom_angle
_geom_angle_site_symmetry_1
_geom_angle_site_symmetry_3
O6 Mg1 O3 173.75(10) . .
O6 Mg1 O2 91.97(10) . .
O3 Mg1 O2 93.94(10) . .
O6 Mg1 O1 94.18(10) . .
O3 Mg1 O1 88.38(10) . .
O2 Mg1 O1 84.66(9) . .
O6 Mg1 O5 84.08(9) . .
O3 Mg1 O5 89.95(10) . .
O2 Mg1 O5 175.80(10) . .
O1 Mg1 O5 97.03(10) . .
O6 Mg1 O4 93.58(10) . .
O3 Mg1 O4 84.57(9) . .
O2 Mg1 O4 88.49(10) . .
O1 Mg1 O4 169.81(10) . .
O5 Mg1 O4 90.32(10) . .
C2 O1 Mg1 131.9(2) . .
C4 O2 Mg1 132.9(2) . .
C8 O3 Mg1 130.7(2) . .
C10 O4 Mg1 129.4(2) . .
C14 O5 Mg1 132.6(2) . .
C16 O6 Mg1 132.8(2) . .
C2 C1 H1A 109.5 . .
C2 C1 H1B 109.5 . .
H1A C1 H1B 109.5 . .
C2 C1 H1C 109.5 . .
H1A C1 H1C 109.5 . .
H1B C1 H1C 109.5 . .
O1 C2 C3 123.5(3) . .
O1 C2 C1 118.6(3) . .
C3 C2 C1 117.9(3) . .
C6 C3 C2 118.5(3) . .
C6 C3 C4 117.2(3) . .
C2 C3 C4 124.3(3) . .
O2 C4 C3 122.5(3) . .
O2 C4 C5 118.9(3) . .
C3 C4 C5 118.7(3) . .
C4 C5 H5A 109.5 . .
C4 C5 H5B 109.5 . .
H5A C5 H5B 109.5 . .
C4 C5 H5C 109.5 . .
H5A C5 H5C 109.5 . .
H5B C5 H5C 109.5 . .
N1 C6 C3 179.4(4) . .
C8 C7 H7A 109.5 . .
C8 C7 H7B 109.5 . .
H7A C7 H7B 109.5 . .
C8 C7 H7C 109.5 . .
H7A C7 H7C 109.5 . .
H7B C7 H7C 109.5 . .
O3 C8 C9 122.8(3) . .
O3 C8 C7 118.0(3) . .
C9 C8 C7 119.2(3) . .
C12 C9 C10 117.2(3) . .
C12 C9 C8 118.7(3) . .
C10 C9 C8 124.0(3) . .
O4 C10 C9 123.5(3) . .
O4 C10 C11 118.4(3) . .
C9 C10 C11 118.1(3) . .
C10 C11 H11A 109.5 . .
C10 C11 H11B 109.5 . .
H11A C11 H11B 109.5 . .
C10 C11 H11C 109.5 . .
H11A C11 H11C 109.5 . .
H11B C11 H11C 109.5 . .
N2 C12 C9 179.0(4) . .
C14 C13 H13A 109.5 . .
C14 C13 H13B 109.5 . .
H13A C13 H13B 109.5 . .
C14 C13 H13C 109.5 . .
H13A C13 H13C 109.5 . .
H13B C13 H13C 109.5 . .
O5 C14 C15 122.9(3) . .
O5 C14 C13 117.4(3) . .
C15 C14 C13 119.7(3) . .
C16 C15 C14 124.3(3) . .
C16 C15 C18 118.0(3) . .
C14 C15 C18 117.6(3) . .
O6 C16 C15 123.2(3) . .
O6 C16 C17 118.2(3) . .
C15 C16 C17 118.6(3) . .
C16 C17 H17A 109.5 . .
C16 C17 H17B 109.5 . .
H17A C17 H17B 109.5 . .
C16 C17 H17C 109.5 . .
H17A C17 H17C 109.5 . .
H17B C17 H17C 109.5 . .
N3 C18 C15 179.4(4) . .
C6 N1 Ag1 147.5(3) . 2_655
C6 N1 Ag1 116.8(2) . 4_476
Ag1 N1 Ag1 94.27(10) 2_655 4_476
C12 N2 Ag1 144.4(3) . 3_766
C18 N3 Ag1 159.1(3) . .
N3 Ag1 N2 111.56(11) . 3_766
N3 Ag1 N1 124.43(11) . 2_645
N2 Ag1 N1 111.51(10) 3_766 2_645
N3 Ag1 N1 120.23(10) . 4_675
N2 Ag1 N1 98.42(10) 3_766 4_675
N1 Ag1 N1 85.73(10) 2_645 4_675
Cl2 C19 Cl1 111.0(2) . .
Cl2 C19 H19A 109.4 . .
Cl1 C19 H19A 109.4 . .
Cl2 C19 H19B 109.4 . .
Cl1 C19 H19B 109.4 . .
H19A C19 H19B 108.0 . .

loop_
_geom_bond_atom_site_label_1
_geom_bond_atom_site_label_2
_geom_bond_distance
_geom_bond_site_symmetry_2
Mg1 O6 2.047(2) .
Mg1 O3 2.047(2) .
Mg1 O2 2.048(2) .
Mg1 O1 2.055(2) .
Mg1 O5 2.056(2) .
Mg1 O4 2.058(2) .
O1 C2 1.249(4) .
O2 C4 1.251(4) .
O3 C8 1.249(4) .
O4 C10 1.247(4) .
O5 C14 1.255(4) .
O6 C16 1.254(4) .
C1 C2 1.502(4) .
C1 H1A 0.9800 .
C1 H1B 0.9800 .
C1 H1C 0.9800 .
C2 C3 1.428(4) .
C3 C6 1.412(4) .
C3 C4 1.438(4) .
C4 C5 1.501(4) .
C5 H5A 0.9800 .
C5 H5B 0.9800 .
C5 H5C 0.9800 .
C6 N1 1.153(4) .
C7 C8 1.500(5) .
C7 H7A 0.9800 .
C7 H7B 0.9800 .
C7 H7C 0.9800 .
C8 C9 1.436(4) .
C9 C12 1.418(5) .
C9 C10 1.432(5) .
C10 C11 1.515(5) .
C11 H11A 0.9800 .
C11 H11B 0.9800 .
C11 H11C 0.9800 .
C12 N2 1.150(4) .
C13 C14 1.511(5) .
C13 H13A 0.9800 .
C13 H13B 0.9800 .
C13 H13C 0.9800 .
C14 C15 1.425(5) .
C15 C16 1.424(5) .
C15 C18 1.424(5) .
C16 C17 1.496(5) .
C17 H17A 0.9800 .
C17 H17B 0.9800 .
C17 H17C 0.9800 .
C18 N3 1.147(4) .
N1 Ag1 2.287(3) 2_655
N1 Ag1 2.531(3) 4_476
N2 Ag1 2.259(3) 3_766
N3 Ag1 2.205(3) .
Ag1 N2 2.259(3) 3_766
Ag1 N1 2.287(3) 2_645
Ag1 N1 2.531(3) 4_675
C19 Cl2 1.764(4) .
C19 Cl1 1.775(4) .
C19 H19A 0.9900 .
C19 H19B 0.9900 .
